data_2223585
loop_
_publ_author_name
'Xu, Liang'
'Huang, Shan-Shan'
'Zhang, Bao-Jing'
'Wang, Shou-Yu'
'Zhang, Hou-Li'

_publ_section_title
;
 2,4-Dihydroxy-<i>N</i>'-(3,4,5-trimethoxybenzylidene)benzohydrazide
;
_journal_coeditor_code WN2345
_journal_issue 10
_journal_name_full 'Acta Crystallographica Section E'
_journal_page_first o2412
_journal_paper_doi 10.1107/S1600536809035764
_journal_volume 65
_journal_year 2009
_chemical_formula_iupac 'C17 H18 N2 O6'
_chemical_formula_moiety 'C17 H18 N2 O6'
_chemical_formula_sum 'C17 H18 N2 O6'
_chemical_formula_weight 346.33
_chemical_name_systematic
;
2,4-Dihydroxy-<i>N</i>'-(3,4,5-trimethoxybenzylidene)benzohydrazide
;
_space_group_IT_number 61
_symmetry_cell_setting orthorhombic
_symmetry_space_group_name_Hall '-P 2ac 2ab'
_symmetry_space_group_name_H-M 'P b c a'
_atom_sites_solution_hydrogens geom
_atom_sites_solution_primary direct
_atom_sites_solution_secondary difmap
_audit_creation_method SHELXL-97
_cell_angle_alpha 90.00
_cell_angle_beta 90.00
_cell_angle_gamma 90.00
_cell_formula_units_Z 8
_cell_length_a 14.6010(10)
_cell_length_b 11.030(2)
_cell_length_c 20.006(2)
_cell_measurement_reflns_used 2734
_cell_measurement_temperature 298(2)
_cell_measurement_theta_max 26.0
_cell_measurement_theta_min 2.5
_cell_volume 3221.9(7)
_computing_cell_refinement 'SAINT (Bruker, 2000)'
_computing_data_collection 'SMART (Bruker, 2000)'
_computing_data_reduction 'SAINT (Bruker, 2000)'
_computing_molecular_graphics 'SHELXTL (Sheldrick, 2008)'
_computing_publication_material 'SHELXTL (Sheldrick, 2008)'
_computing_structure_refinement 'SHELXTL (Sheldrick, 2008)'
_computing_structure_solution 'SHELXTL (Sheldrick, 2008)'
_diffrn_ambient_temperature 298(2)
_diffrn_measured_fraction_theta_full 1.000
_diffrn_measured_fraction_theta_max 1.000
_diffrn_measurement_device_type 'Bruker SMART CCD area-detector'
_diffrn_measurement_method \w
_diffrn_radiation_monochromator graphite
_diffrn_radiation_source 'fine-focus sealed tube'
_diffrn_radiation_type MoK\a
_diffrn_radiation_wavelength 0.71073
_diffrn_reflns_av_R_equivalents 0.0685
_diffrn_reflns_av_sigmaI/netI 0.0518
_diffrn_reflns_limit_h_max 18
_diffrn_reflns_limit_h_min -18
_diffrn_reflns_limit_k_max 14
_diffrn_reflns_limit_k_min -12
_diffrn_reflns_limit_l_max 25
_diffrn_reflns_limit_l_min -20
_diffrn_reflns_number 18590
_diffrn_reflns_theta_full 27.00
_diffrn_reflns_theta_max 27.00
_diffrn_reflns_theta_min 2.04
_diffrn_standards_number 0
_exptl_absorpt_coefficient_mu 0.109
_exptl_absorpt_correction_T_max 0.9784
_exptl_absorpt_correction_T_min 0.9784
_exptl_absorpt_correction_type multi-scan
_exptl_absorpt_process_details '(SADABS; Bruker, 2000)'
_exptl_crystal_colour colorless
_exptl_crystal_density_diffrn 1.428
_exptl_crystal_density_method 'not measured'
_exptl_crystal_description block
_exptl_crystal_F_000 1456
_exptl_crystal_size_max 0.20
_exptl_crystal_size_mid 0.20
_exptl_crystal_size_min 0.20
_refine_diff_density_max 0.413
_refine_diff_density_min -0.244
_refine_ls_extinction_method none
_refine_ls_goodness_of_fit_ref 1.026
_refine_ls_hydrogen_treatment mixed
_refine_ls_matrix_type full
_refine_ls_number_parameters 234
_refine_ls_number_reflns 3520
_refine_ls_number_restraints 1
_refine_ls_restrained_S_all 1.026
_refine_ls_R_factor_all 0.0934
_refine_ls_R_factor_gt 0.0482
_refine_ls_shift/su_max 0.001
_refine_ls_shift/su_mean 0.000
_refine_ls_structure_factor_coef Fsqd
_refine_ls_weighting_details 'calc w=1/[\s^2^(Fo^2^)+(0.0632P)^2^+0.9796P] where P=(Fo^2^+2Fc^2^)/3'
_refine_ls_weighting_scheme calc
_refine_ls_wR_factor_gt 0.1193
_refine_ls_wR_factor_ref 0.1482
_reflns_number_gt 2166
_reflns_number_total 3520
_reflns_threshold_expression I>2\s(I)
_cod_data_source_file wn2345.cif
_cod_data_source_block I
_cod_depositor_comments
;
The following automatic conversions were performed:
'_symmetry_cell_setting' value 'Orthorhombic' changed to 'orthorhombic'
according to '/home/saulius/struct/CIF-dictionaries/cif_core.dic'
dictionary named 'cif_core.dic' version 2.4.1 from 2010-06-29.

Automatic conversion script
Id: cif_fix_enum 1527 2010-12-29 10:47:43Z saulius 

The following automatic conversions were performed:

'_symmetry_cell_setting' value 'Orthorhombic' changed to
'orthorhombic' according to
/home/saulius/struct/CIF-dictionaries/cif_core.dic dictionary named
'cif_core.dic' version 2.4.1 from 2010-06-29.

Automatic conversion script
Id: cif_fix_values 1715 2011-07-08 13:25:40Z adriana 
;
_cod_original_cell_volume 3222.0(7)
_cod_database_code 2223585
_cod_database_fobs_code 2223585

loop_
_symmetry_equiv_pos_as_xyz
'x, y, z'
'-x+1/2, -y, z+1/2'
'-x, y+1/2, -z+1/2'
'x+1/2, -y+1/2, -z'
'-x, -y, -z'
'x-1/2, y, -z-1/2'
'x, -y-1/2, z-1/2'
'-x-1/2, y-1/2, z'

loop_
_atom_site_type_symbol
_atom_site_label
_atom_site_fract_x
_atom_site_fract_y
_atom_site_fract_z
_atom_site_U_iso_or_equiv
_atom_site_adp_type
_atom_site_calc_flag
_atom_site_refinement_flags
_atom_site_occupancy
_atom_site_disorder_assembly
_atom_site_disorder_group
N N1 -0.07006(12) 0.46657(17) 0.36310(9) 0.0409(5) Uani d D 1 . .
N N2 0.00500(12) 0.44220(16) 0.40282(9) 0.0410(4) Uani d . 1 . .
O O1 0.01502(10) 0.60011(16) 0.30628(8) 0.0528(5) Uani d . 1 . .
O O2 -0.04899(12) 0.72863(18) 0.21335(9) 0.0650(5) Uani d . 1 . .
H H2 -0.0112 0.7057 0.2409 0.097 Uiso calc R 1 . .
O O3 -0.33269(11) 0.63390(17) 0.12189(8) 0.0555(5) Uani d . 1 . .
H H3 -0.3814 0.6018 0.1322 0.083 Uiso calc R 1 . .
O O4 0.12167(11) 0.13843(16) 0.63808(9) 0.0584(5) Uani d . 1 . .
O O5 0.28830(10) 0.21803(14) 0.60976(8) 0.0474(4) Uani d . 1 . .
O O6 0.31779(11) 0.37901(16) 0.51322(9) 0.0579(5) Uani d . 1 . .
C C1 -0.21013(15) 0.4894(2) 0.25893(12) 0.0420(5) Uani d . 1 . .
H H1 -0.2169 0.4251 0.2886 0.050 Uiso calc R 1 . .
C C2 -0.13151(14) 0.56173(19) 0.26278(11) 0.0384(5) Uani d . 1 . .
C C3 -0.12280(15) 0.6558(2) 0.21550(11) 0.0431(5) Uani d . 1 . .
C C4 -0.19085(16) 0.6778(2) 0.16936(12) 0.0465(6) Uani d . 1 . .
H H4 -0.1843 0.7408 0.1388 0.056 Uiso calc R 1 . .
C C5 -0.26856(15) 0.6071(2) 0.16830(11) 0.0418(5) Uani d . 1 . .
C C6 -0.27758(15) 0.5110(2) 0.21243(11) 0.0421(5) Uani d . 1 . .
H H6 -0.3290 0.4613 0.2106 0.050 Uiso calc R 1 . .
C C7 -0.05838(14) 0.54391(19) 0.31173(11) 0.0396(5) Uani d . 1 . .
C C8 -0.00724(15) 0.3683(2) 0.45107(11) 0.0423(5) Uani d . 1 . .
H H8 -0.0652 0.3366 0.4593 0.051 Uiso calc R 1 . .
C C9 0.07007(15) 0.33347(19) 0.49349(11) 0.0402(5) Uani d . 1 . .
C C10 0.15711(15) 0.3793(2) 0.48163(11) 0.0435(5) Uani d . 1 . .
H H10 0.1665 0.4351 0.4475 0.052 Uiso calc R 1 . .
C C11 0.22944(15) 0.3418(2) 0.52056(12) 0.0437(6) Uani d . 1 . .
C C12 0.21532(15) 0.2592(2) 0.57258(11) 0.0411(5) Uani d . 1 . .
C C13 0.12835(16) 0.2157(2) 0.58524(11) 0.0428(5) Uani d . 1 . .
C C14 0.05539(15) 0.2521(2) 0.54515(11) 0.0428(5) Uani d . 1 . .
H H14 -0.0031 0.2219 0.5530 0.051 Uiso calc R 1 . .
C C15 0.33483(18) 0.4696(3) 0.46434(14) 0.0652(8) Uani d . 1 . .
H H15A 0.3242 0.4367 0.4206 0.098 Uiso calc R 1 . .
H H15B 0.3973 0.4962 0.4677 0.098 Uiso calc R 1 . .
H H15C 0.2946 0.5371 0.4717 0.098 Uiso calc R 1 . .
C C16 0.3270(2) 0.3053(2) 0.65403(14) 0.0655(8) Uani d . 1 . .
H H16A 0.3195 0.3850 0.6355 0.098 Uiso calc R 1 . .
H H16B 0.3910 0.2887 0.6599 0.098 Uiso calc R 1 . .
H H16C 0.2966 0.3010 0.6965 0.098 Uiso calc R 1 . .
C C17 0.03536(19) 0.0858(3) 0.65186(14) 0.0646(8) Uani d . 1 . .
H H17A -0.0098 0.1486 0.6560 0.097 Uiso calc R 1 . .
H H17B 0.0387 0.0408 0.6929 0.097 Uiso calc R 1 . .
H H17C 0.0186 0.0323 0.6160 0.097 Uiso calc R 1 . .
H H1A -0.1231(10) 0.4289(19) 0.3709(11) 0.050 Uiso d D 1 . .

loop_
_atom_site_aniso_label
_atom_site_aniso_U_11
_atom_site_aniso_U_22
_atom_site_aniso_U_33
_atom_site_aniso_U_12
_atom_site_aniso_U_13
_atom_site_aniso_U_23
N1 0.0320(10) 0.0498(11) 0.0407(11) -0.0008(8) -0.0063(8) 0.0046(8)
N2 0.0349(10) 0.0496(10) 0.0385(11) 0.0046(8) -0.0062(8) -0.0037(9)
O1 0.0353(9) 0.0687(11) 0.0544(11) -0.0083(8) -0.0044(8) 0.0092(8)
O2 0.0514(11) 0.0832(13) 0.0603(12) -0.0237(10) -0.0062(8) 0.0223(10)
O3 0.0411(9) 0.0797(12) 0.0457(10) -0.0056(9) -0.0069(8) 0.0135(9)
O4 0.0475(10) 0.0716(11) 0.0561(11) -0.0065(8) -0.0100(8) 0.0231(9)
O5 0.0397(9) 0.0548(9) 0.0477(10) 0.0062(7) -0.0115(7) -0.0020(8)
O6 0.0359(9) 0.0830(12) 0.0548(11) -0.0034(8) -0.0009(8) 0.0142(9)
C1 0.0383(12) 0.0432(12) 0.0445(13) -0.0004(9) 0.0003(10) 0.0051(10)
C2 0.0321(11) 0.0461(12) 0.0371(12) 0.0001(9) 0.0016(9) 0.0015(10)
C3 0.0340(12) 0.0543(13) 0.0411(13) -0.0075(10) 0.0014(10) 0.0021(11)
C4 0.0445(14) 0.0559(14) 0.0391(13) -0.0046(11) 0.0008(10) 0.0104(11)
C5 0.0347(12) 0.0586(14) 0.0320(12) 0.0022(10) -0.0010(9) -0.0001(10)
C6 0.0349(12) 0.0469(12) 0.0444(13) -0.0044(10) -0.0017(10) 0.0005(11)
C7 0.0305(11) 0.0465(12) 0.0417(13) -0.0004(9) 0.0013(9) -0.0037(10)
C8 0.0350(12) 0.0497(13) 0.0423(13) -0.0002(10) -0.0053(10) -0.0020(11)
C9 0.0368(12) 0.0463(12) 0.0374(13) 0.0027(9) -0.0051(10) -0.0036(10)
C10 0.0419(13) 0.0529(13) 0.0356(12) 0.0032(10) -0.0025(10) 0.0037(10)
C11 0.0326(12) 0.0558(14) 0.0427(13) 0.0010(10) 0.0004(10) -0.0020(11)
C12 0.0354(12) 0.0479(12) 0.0399(13) 0.0062(10) -0.0062(10) -0.0028(10)
C13 0.0437(13) 0.0464(12) 0.0382(13) 0.0023(10) -0.0032(10) 0.0016(10)
C14 0.0338(12) 0.0519(13) 0.0428(13) -0.0014(10) -0.0033(10) -0.0012(11)
C15 0.0477(16) 0.0815(19) 0.0664(18) -0.0079(13) 0.0057(14) 0.0125(15)
C16 0.0667(18) 0.0671(17) 0.0629(18) 0.0099(14) -0.0232(15) -0.0177(14)
C17 0.0556(16) 0.0703(17) 0.0678(18) -0.0114(14) -0.0058(14) 0.0237(14)

loop_
_atom_type_symbol
_atom_type_description
_atom_type_scat_dispersion_real
_atom_type_scat_dispersion_imag
_atom_type_scat_source
C C 0.0033 0.0016 'International Tables Vol C Tables 4.2.6.8 and 6.1.1.4'
H H 0.0000 0.0000 'International Tables Vol C Tables 4.2.6.8 and 6.1.1.4'
N N 0.0061 0.0033 'International Tables Vol C Tables 4.2.6.8 and 6.1.1.4'
O O 0.0106 0.0060 'International Tables Vol C Tables 4.2.6.8 and 6.1.1.4'

loop_
_geom_angle_atom_site_label_1
_geom_angle_atom_site_label_2
_geom_angle_atom_site_label_3
_geom_angle_site_symmetry_1
_geom_angle_site_symmetry_3
_geom_angle
_geom_angle_publ_flag
C7 N1 N2 . . 117.54(17) ?
C7 N1 H1A . . 122.6(15) ?
N2 N1 H1A . . 119.8(15) ?
C8 N2 N1 . . 116.67(18) ?
C3 O2 H2 . . 109.5 ?
C5 O3 H3 . . 109.5 ?
C13 O4 C17 . . 118.17(18) ?
C12 O5 C16 . . 114.84(18) ?
C11 O6 C15 . . 116.89(19) ?
C6 C1 C2 . . 121.7(2) ?
C6 C1 H1 . . 119.1 ?
C2 C1 H1 . . 119.1 ?
C1 C2 C3 . . 117.1(2) ?
C1 C2 C7 . . 124.0(2) ?
C3 C2 C7 . . 118.85(19) ?
O2 C3 C4 . . 116.8(2) ?
O2 C3 C2 . . 122.2(2) ?
C4 C3 C2 . . 121.0(2) ?
C5 C4 C3 . . 120.3(2) ?
C5 C4 H4 . . 119.8 ?
C3 C4 H4 . . 119.8 ?
O3 C5 C4 . . 117.2(2) ?
O3 C5 C6 . . 122.6(2) ?
C4 C5 C6 . . 120.1(2) ?
C1 C6 C5 . . 119.7(2) ?
C1 C6 H6 . . 120.2 ?
C5 C6 H6 . . 120.2 ?
O1 C7 N1 . . 119.5(2) ?
O1 C7 C2 . . 120.3(2) ?
N1 C7 C2 . . 120.25(19) ?
N2 C8 C9 . . 119.9(2) ?
N2 C8 H8 . . 120.1 ?
C9 C8 H8 . . 120.1 ?
C14 C9 C10 . . 120.3(2) ?
C14 C9 C8 . . 118.9(2) ?
C10 C9 C8 . . 120.8(2) ?
C11 C10 C9 . . 119.8(2) ?
C11 C10 H10 . . 120.1 ?
C9 C10 H10 . . 120.1 ?
O6 C11 C10 . . 125.2(2) ?
O6 C11 C12 . . 114.60(19) ?
C10 C11 C12 . . 120.2(2) ?
O5 C12 C13 . . 119.9(2) ?
O5 C12 C11 . . 120.2(2) ?
C13 C12 C11 . . 119.9(2) ?
O4 C13 C12 . . 115.19(19) ?
O4 C13 C14 . . 124.9(2) ?
C12 C13 C14 . . 119.9(2) ?
C9 C14 C13 . . 119.9(2) ?
C9 C14 H14 . . 120.1 ?
C13 C14 H14 . . 120.1 ?
O6 C15 H15A . . 109.5 ?
O6 C15 H15B . . 109.5 ?
H15A C15 H15B . . 109.5 ?
O6 C15 H15C . . 109.5 ?
H15A C15 H15C . . 109.5 ?
H15B C15 H15C . . 109.5 ?
O5 C16 H16A . . 109.5 ?
O5 C16 H16B . . 109.5 ?
H16A C16 H16B . . 109.5 ?
O5 C16 H16C . . 109.5 ?
H16A C16 H16C . . 109.5 ?
H16B C16 H16C . . 109.5 ?
O4 C17 H17A . . 109.5 ?
O4 C17 H17B . . 109.5 ?
H17A C17 H17B . . 109.5 ?
O4 C17 H17C . . 109.5 ?
H17A C17 H17C . . 109.5 ?
H17B C17 H17C . . 109.5 ?

loop_
_geom_bond_atom_site_label_1
_geom_bond_atom_site_label_2
_geom_bond_site_symmetry_2
_geom_bond_distance
_geom_bond_publ_flag
N1 C7 . 1.346(3) ?
N1 N2 . 1.380(2) ?
N1 H1A . 0.893(10) ?
N2 C8 . 1.276(3) ?
O1 C7 . 1.243(2) ?
O2 C3 . 1.345(3) ?
O2 H2 . 0.8200 ?
O3 C5 . 1.351(3) ?
O3 H3 . 0.8200 ?
O4 C13 . 1.362(3) ?
O4 C17 . 1.415(3) ?
O5 C12 . 1.376(2) ?
O5 C16 . 1.425(3) ?
O6 C11 . 1.362(3) ?
O6 C15 . 1.420(3) ?
C1 C6 . 1.375(3) ?
C1 C2 . 1.400(3) ?
C1 H1 . 0.9300 ?
C2 C3 . 1.410(3) ?
C2 C7 . 1.462(3) ?
C3 C4 . 1.378(3) ?
C4 C5 . 1.377(3) ?
C4 H4 . 0.9300 ?
C5 C6 . 1.386(3) ?
C6 H6 . 0.9300 ?
C8 C9 . 1.464(3) ?
C8 H8 . 0.9300 ?
C9 C14 . 1.385(3) ?
C9 C10 . 1.388(3) ?
C10 C11 . 1.376(3) ?
C10 H10 . 0.9300 ?
C11 C12 . 1.399(3) ?
C12 C13 . 1.381(3) ?
C13 C14 . 1.393(3) ?
C14 H14 . 0.9300 ?
C15 H15A . 0.9600 ?
C15 H15B . 0.9600 ?
C15 H15C . 0.9600 ?
C16 H16A . 0.9600 ?
C16 H16B . 0.9600 ?
C16 H16C . 0.9600 ?
C17 H17A . 0.9600 ?
C17 H17B . 0.9600 ?
C17 H17C . 0.9600 ?

loop_
_geom_hbond_atom_site_label_D
_geom_hbond_atom_site_label_H
_geom_hbond_atom_site_label_A
_geom_hbond_site_symmetry_A
_geom_hbond_distance_DH
_geom_hbond_distance_HA
_geom_hbond_distance_DA
_geom_hbond_angle_DHA
N1 H1A O5 4_456 0.893(10) 2.109(13) 2.953(2) 157(2)
O3 H3 N2 6_556 0.82 2.52 3.214(3) 143.4
O3 H3 O1 6_556 0.82 1.95 2.674(2) 146.6
O2 H2 O1 . 0.82 1.79 2.518(2) 146.6

loop_
_cod_related_entry_id
_cod_related_entry_database
_cod_related_entry_code
1 ChemSpider 7910710
